data_7016924
loop_
_publ_author_name
'Liu, Chun-Sen'
'Du, Miao'
'Sa\~nudo, E Carolina'
'Echeverria, Jorge'
'Hu, Min'
'Zhang, Qiang'
'Zhou, Li-Ming'
'Fang, Shao-Ming'

_publ_section_title
;
 A luminescent linear trinuclear Dy(III) complex exhibiting slow
 magnetic relaxation of single ion origin.
;
_journal_issue 37
_journal_name_full 'Dalton transactions (Cambridge, England : 2003)'
_journal_page_first 9366
_journal_page_last 9369
_journal_paper_doi 10.1039/c1dt11039j
_journal_volume 40
_journal_year 2011
_chemical_formula_sum 'C85 H57 Dy3 N6 O21'
_chemical_formula_weight 1985.87
_chemical_name_systematic
;
?
;
_space_group_IT_number 14
_symmetry_cell_setting monoclinic
_symmetry_space_group_name_Hall '-P 2ybc'
_symmetry_space_group_name_H-M 'P 1 21/c 1'
_atom_sites_solution_hydrogens geom
_atom_sites_solution_primary direct
_atom_sites_solution_secondary difmap
_audit_creation_method SHELXL-97
_cell_angle_alpha 90.00
_cell_angle_beta 103.294(6)
_cell_angle_gamma 90.00
_cell_formula_units_Z 4
_cell_length_a 14.2574(7)
_cell_length_b 23.3393(10)
_cell_length_c 23.6971(14)
_cell_measurement_reflns_used 14936
_cell_measurement_temperature 294(2)
_cell_measurement_theta_max 26.3154
_cell_measurement_theta_min 2.9972
_cell_volume 7674.1(7)
_computing_cell_refinement 'SAINT (Bruker, 2007)'
_computing_data_collection 'SMART (Bruker, 2007)'
_computing_data_reduction SAINT
_computing_molecular_graphics 'SHELXTL (Sheldrick, 2008)'
_computing_publication_material 'SHELXTL and PLATON (Spek, 2009)'
_computing_structure_refinement 'SHELXL97 (Sheldrick, 2008)'
_computing_structure_solution 'SHELXS97 (Sheldrick, 2008)'
_diffrn_ambient_temperature 294(2)
_diffrn_measured_fraction_theta_full 0.998
_diffrn_measured_fraction_theta_max 0.998
_diffrn_measurement_device_type 'Bruker SMART CCD area-detector'
_diffrn_measurement_method '\f and \w scans'
_diffrn_radiation_monochromator graphite
_diffrn_radiation_source 'fine-focus sealed tube'
_diffrn_radiation_type MoK\a
_diffrn_radiation_wavelength 0.71073
_diffrn_reflns_av_R_equivalents 0.0658
_diffrn_reflns_av_sigmaI/netI 0.0873
_diffrn_reflns_limit_h_max 15
_diffrn_reflns_limit_h_min -16
_diffrn_reflns_limit_k_max 27
_diffrn_reflns_limit_k_min -27
_diffrn_reflns_limit_l_max 28
_diffrn_reflns_limit_l_min -28
_diffrn_reflns_number 53714
_diffrn_reflns_theta_full 25.00
_diffrn_reflns_theta_max 25.00
_diffrn_reflns_theta_min 3.00
_diffrn_standards_number 0
_exptl_absorpt_coefficient_mu 2.972
_exptl_absorpt_correction_T_max 0.6168
_exptl_absorpt_correction_T_min 0.5237
_exptl_absorpt_correction_type multi-scan
_exptl_absorpt_process_details '(SADABS; Sheldrick, 1996)'
_exptl_crystal_colour yellow
_exptl_crystal_density_diffrn 1.719
_exptl_crystal_density_meas ?
_exptl_crystal_density_method 'not measured'
_exptl_crystal_description block
_exptl_crystal_F_000 3900
_exptl_crystal_size_max 0.25
_exptl_crystal_size_mid 0.19
_exptl_crystal_size_min 0.18
_refine_diff_density_max 1.549
_refine_diff_density_min -0.764
_refine_diff_density_rms 0.099
_refine_ls_extinction_method none
_refine_ls_goodness_of_fit_ref 1.017
_refine_ls_hydrogen_treatment constr
_refine_ls_matrix_type full
_refine_ls_number_parameters 1024
_refine_ls_number_reflns 13494
_refine_ls_number_restraints 18
_refine_ls_restrained_S_all 1.018
_refine_ls_R_factor_all 0.0700
_refine_ls_R_factor_gt 0.0333
_refine_ls_shift/su_max 0.002
_refine_ls_shift/su_mean 0.000
_refine_ls_structure_factor_coef Fsqd
_refine_ls_weighting_details 'calc w=1/[\s^2^(Fo^2^)+(0.0091P)^2^+0.0000P] where P=(Fo^2^+2Fc^2^)/3'
_refine_ls_weighting_scheme calc
_refine_ls_wR_factor_gt 0.0450
_refine_ls_wR_factor_ref 0.0474
_reflns_number_gt 8625
_reflns_number_total 13494
_reflns_threshold_expression I>2\s(I)
_cod_data_source_file c1dt11039j.txt
_cod_data_source_block 1a
_cod_depositor_comments
;
The following automatic conversions were performed:

'_symmetry_cell_setting' value 'Monoclinic' changed to 'monoclinic'
according to /home/saulius/struct/CIF-dictionaries/cif_core.dic
dictionary named 'cif_core.dic' version 2.4.1 from 2010-06-29.

Automatic conversion script
Id: cif_fix_values 1715 2011-07-08 13:25:40Z adriana 

The following automatic conversions were performed:

'_exptl_crystal_density_meas' value 'none' was changed to '?' - the
value is perceived as not measured.

Automatic conversion script
Id: cif_fix_values 3008 2015-01-20 13:52:24Z robertas 
;
_cod_original_sg_symbol_H-M P2(1)/c
_cod_database_code 7016924

loop_
_symmetry_equiv_pos_as_xyz
'x, y, z'
'-x, y+1/2, -z+1/2'
'-x, -y, -z'
'x, -y-1/2, z-1/2'

loop_
_atom_site_label
_atom_site_type_symbol
_atom_site_fract_x
_atom_site_fract_y
_atom_site_fract_z
_atom_site_U_iso_or_equiv
_atom_site_adp_type
_atom_site_occupancy
_atom_site_symmetry_multiplicity
_atom_site_calc_flag
_atom_site_refinement_flags
Dy1 Dy -0.03460(2) 0.176573(10) 0.610517(10) 0.02922(7) Uani 1 1 d .
Dy2 Dy 0.50260(2) 0.367999(10) 0.701126(9) 0.02618(7) Uani 1 1 d .
Dy3 Dy 0.24190(2) 0.265273(10) 0.634809(10) 0.02989(7) Uani 1 1 d .
C1 C 0.0201(5) 0.2998(2) 0.5494(2) 0.0384(16) Uani 1 1 d .
C2 C -0.0285(5) 0.3449(2) 0.5078(2) 0.0335(14) Uani 1 1 d U
C3 C -0.1299(5) 0.3434(2) 0.4894(2) 0.0512(17) Uani 1 1 d U
H3A H -0.1672 0.3145 0.5003 0.061 Uiso 1 1 calc R
C4 C -0.1694(6) 0.3892(3) 0.4535(2) 0.068(2) Uani 1 1 d .
H4A H -0.2361 0.3906 0.4404 0.081 Uiso 1 1 calc R
C5 C -0.1177(7) 0.4312(3) 0.4365(3) 0.084(3) Uani 1 1 d .
H5A H -0.1493 0.4598 0.4121 0.101 Uiso 1 1 calc R
C6 C -0.0216(7) 0.4326(3) 0.4542(3) 0.094(3) Uani 1 1 d .
H6A H 0.0144 0.4623 0.4436 0.113 Uiso 1 1 calc R
C7 C 0.0220(6) 0.3878(3) 0.4892(3) 0.068(2) Uani 1 1 d .
C8 C -0.0216(5) 0.0608(2) 0.6418(2) 0.0405(16) Uani 1 1 d .
C9 C -0.0149(5) -0.0009(2) 0.6575(3) 0.0429(16) Uani 1 1 d .
C10 C -0.0724(5) -0.0403(3) 0.6238(3) 0.0586(19) Uani 1 1 d .
H10A H -0.1151 -0.0286 0.5900 0.070 Uiso 1 1 calc R
C11 C -0.0680(6) -0.0981(3) 0.6395(3) 0.079(2) Uani 1 1 d .
H11A H -0.1062 -0.1249 0.6156 0.095 Uiso 1 1 calc R
C12 C -0.0063(7) -0.1150(3) 0.6908(4) 0.087(3) Uani 1 1 d .
H12A H -0.0053 -0.1530 0.7028 0.104 Uiso 1 1 calc R
C13 C 0.0516(7) -0.0765(3) 0.7228(3) 0.076(3) Uani 1 1 d .
H13A H 0.0944 -0.0882 0.7567 0.091 Uiso 1 1 calc R
C14 C 0.0495(6) -0.0199(3) 0.7069(3) 0.0572(19) Uani 1 1 d .
C15 C 0.1646(5) 0.1462(2) 0.5585(2) 0.0355(15) Uani 1 1 d .
C16 C 0.2029(4) 0.0921(2) 0.54073(19) 0.0318(14) Uani 1 1 d .
C17 C 0.1504(5) 0.0419(2) 0.5398(2) 0.0520(19) Uani 1 1 d .
H17A H 0.0906 0.0429 0.5493 0.062 Uiso 1 1 calc R
C18 C 0.1857(7) -0.0089(3) 0.5252(3) 0.078(3) Uani 1 1 d .
H18A H 0.1500 -0.0423 0.5249 0.093 Uiso 1 1 calc R
C19 C 0.2736(7) -0.0111(3) 0.5108(3) 0.074(3) Uani 1 1 d .
H19A H 0.2973 -0.0458 0.5007 0.089 Uiso 1 1 calc R
C20 C 0.3257(5) 0.0376(3) 0.5116(2) 0.0555(19) Uani 1 1 d .
H20A H 0.3852 0.0358 0.5018 0.067 Uiso 1 1 calc R
C21 C 0.2924(5) 0.0901(2) 0.5266(2) 0.0407(16) Uani 1 1 d .
C22 C 0.1391(5) 0.2351(2) 0.7173(2) 0.0384(15) Uani 1 1 d .
C23 C 0.0806(4) 0.2251(2) 0.7605(2) 0.0338(14) Uani 1 1 d .
C24 C 0.1275(5) 0.2316(3) 0.8188(2) 0.064(2) Uani 1 1 d .
H24A H 0.1922 0.2419 0.8286 0.077 Uiso 1 1 calc R
C25 C 0.0787(6) 0.2228(3) 0.8621(2) 0.078(2) Uani 1 1 d .
H25A H 0.1103 0.2256 0.9010 0.093 Uiso 1 1 calc R
C26 C -0.0161(5) 0.2102(3) 0.8464(3) 0.060(2) Uani 1 1 d .
H26A H -0.0502 0.2056 0.8751 0.073 Uiso 1 1 calc R
C27 C -0.0635(5) 0.2041(2) 0.7901(2) 0.0481(17) Uani 1 1 d .
H27A H -0.1287 0.1949 0.7813 0.058 Uiso 1 1 calc R
C28 C -0.0165(4) 0.2114(2) 0.7449(2) 0.0320(14) Uani 1 1 d .
C29 C 0.2671(5) 0.4070(2) 0.6711(2) 0.0332(14) Uani 1 1 d .
C30 C 0.2095(4) 0.4549(2) 0.68634(19) 0.0271(14) Uani 1 1 d .
C31 C 0.2558(5) 0.5014(2) 0.7169(2) 0.0441(16) Uani 1 1 d .
H31A H 0.3228 0.5026 0.7268 0.053 Uiso 1 1 calc R
C32 C 0.2041(6) 0.5460(2) 0.7327(3) 0.057(2) Uani 1 1 d .
H32A H 0.2360 0.5765 0.7541 0.069 Uiso 1 1 calc R
C33 C 0.1060(6) 0.5452(3) 0.7170(3) 0.061(2) Uani 1 1 d .
H33A H 0.0710 0.5758 0.7268 0.073 Uiso 1 1 calc R
C34 C 0.0586(5) 0.4996(3) 0.6870(2) 0.0520(18) Uani 1 1 d .
H34A H -0.0084 0.4995 0.6764 0.062 Uiso 1 1 calc R
C35 C 0.1094(5) 0.4541(2) 0.6725(2) 0.0379(15) Uani 1 1 d .
C36 C 0.4213(4) 0.2337(2) 0.7062(2) 0.0322(14) Uani 1 1 d .
C37 C 0.5104(4) 0.2128(2) 0.7458(2) 0.0278(14) Uani 1 1 d .
C38 C 0.5164(5) 0.1548(2) 0.7609(2) 0.0444(17) Uani 1 1 d .
H38A H 0.4636 0.1312 0.7469 0.053 Uiso 1 1 calc R
C39 C 0.5973(6) 0.1319(3) 0.7953(2) 0.061(2) Uani 1 1 d .
H39A H 0.5993 0.0934 0.8056 0.074 Uiso 1 1 calc R
C40 C 0.6754(5) 0.1663(3) 0.8145(2) 0.0582(19) Uani 1 1 d .
H40A H 0.7317 0.1505 0.8366 0.070 Uiso 1 1 calc R
C41 C 0.6729(5) 0.2243(2) 0.8018(2) 0.0437(16) Uani 1 1 d .
H41A H 0.7267 0.2469 0.8166 0.052 Uiso 1 1 calc R
C42 C 0.5896(4) 0.2494(2) 0.7667(2) 0.0314(14) Uani 1 1 d .
C43 C 0.4143(5) 0.3103(2) 0.5669(2) 0.0298(14) Uani 1 1 d .
C44 C 0.4459(3) 0.30434(14) 0.51193(13) 0.0340(15) Uani 1 1 d G
C45 C 0.5411(3) 0.31496(14) 0.51018(15) 0.0432(15) Uani 1 1 d GU
H45A H 0.5855 0.3258 0.5437 0.052 Uiso 1 1 calc R
C46 C 0.5700(3) 0.30944(16) 0.4583(2) 0.067(2) Uani 1 1 d G
H46A H 0.6337 0.3165 0.4571 0.080 Uiso 1 1 calc R
C47 C 0.5036(4) 0.29330(16) 0.40812(14) 0.081(3) Uani 1 1 d G
H47A H 0.5230 0.2896 0.3734 0.097 Uiso 1 1 calc R
C48 C 0.4084(4) 0.28268(18) 0.40987(13) 0.087(3) Uani 1 1 d G
H48A H 0.3640 0.2719 0.3763 0.104 Uiso 1 1 calc R
C49 C 0.3795(3) 0.28820(18) 0.46178(18) 0.066(2) Uani 1 1 d G
C50 C -0.2644(5) 0.1862(2) 0.6357(3) 0.0488(16) Uani 1 1 d .
H50A H -0.2272 0.1919 0.6730 0.059 Uiso 1 1 calc R
C51 C -0.3631(5) 0.1840(3) 0.6279(3) 0.0597(19) Uani 1 1 d .
H51A H -0.3909 0.1880 0.6595 0.072 Uiso 1 1 calc R
C52 C -0.4196(5) 0.1759(2) 0.5744(3) 0.0530(17) Uani 1 1 d .
H52A H -0.4863 0.1751 0.5687 0.064 Uiso 1 1 calc R
C53 C -0.3764(5) 0.1688(2) 0.5280(3) 0.0385(15) Uani 1 1 d .
C54 C -0.4340(5) 0.1594(2) 0.4707(3) 0.065(2) Uani 1 1 d .
H54A H -0.5006 0.1564 0.4641 0.078 Uiso 1 1 calc R
C55 C -0.3897(6) 0.1551(3) 0.4268(3) 0.065(2) Uani 1 1 d .
H55A H -0.4270 0.1500 0.3895 0.078 Uiso 1 1 calc R
C56 C -0.2869(5) 0.1580(2) 0.4353(3) 0.0464(17) Uani 1 1 d .
C57 C -0.2385(6) 0.1531(3) 0.3903(3) 0.068(2) Uani 1 1 d .
H57A H -0.2729 0.1468 0.3524 0.081 Uiso 1 1 calc R
C58 C -0.1432(6) 0.1575(3) 0.4023(3) 0.072(2) Uani 1 1 d .
H58A H -0.1112 0.1563 0.3723 0.086 Uiso 1 1 calc R
C59 C -0.0905(5) 0.1640(2) 0.4592(2) 0.0602(19) Uani 1 1 d .
H59A H -0.0236 0.1654 0.4666 0.072 Uiso 1 1 calc R
C60 C -0.2298(4) 0.1662(2) 0.4912(2) 0.0330(14) Uani 1 1 d .
C61 C -0.2774(4) 0.1720(2) 0.5384(2) 0.0316(14) Uani 1 1 d .
C62 C 0.7305(5) 0.3334(2) 0.6835(2) 0.0399(15) Uani 1 1 d .
H62A H 0.7212 0.3051 0.7094 0.048 Uiso 1 1 calc R
C63 C 0.8129(5) 0.3302(3) 0.6625(2) 0.0494(17) Uani 1 1 d .
H63A H 0.8561 0.3001 0.6726 0.059 Uiso 1 1 calc R
C64 C 0.8290(5) 0.3726(3) 0.6267(2) 0.0511(17) Uani 1 1 d .
H64A H 0.8844 0.3723 0.6122 0.061 Uiso 1 1 calc R
C65 C 0.7620(5) 0.4166(3) 0.6118(2) 0.0430(16) Uani 1 1 d .
C66 C 0.7764(6) 0.4638(3) 0.5749(3) 0.069(2) Uani 1 1 d .
H66A H 0.8322 0.4653 0.5609 0.082 Uiso 1 1 calc R
C67 C 0.7105(6) 0.5050(3) 0.5608(3) 0.076(2) Uani 1 1 d .
H67A H 0.7221 0.5355 0.5381 0.092 Uiso 1 1 calc R
C68 C 0.6232(6) 0.5034(3) 0.5797(3) 0.0570(19) Uani 1 1 d .
C69 C 0.5528(7) 0.5453(3) 0.5646(3) 0.088(3) Uani 1 1 d .
H69A H 0.5613 0.5755 0.5406 0.106 Uiso 1 1 calc R
C70 C 0.4718(6) 0.5418(3) 0.5849(3) 0.083(3) Uani 1 1 d .
H70A H 0.4240 0.5696 0.5755 0.100 Uiso 1 1 calc R
C71 C 0.4617(5) 0.4956(2) 0.6203(2) 0.0561(19) Uani 1 1 d .
H71A H 0.4050 0.4932 0.6333 0.067 Uiso 1 1 calc R
C72 C 0.6087(5) 0.4593(2) 0.6165(2) 0.0375(15) Uani 1 1 d .
C73 C 0.6806(5) 0.4152(2) 0.6335(2) 0.0335(15) Uani 1 1 d .
C74 C 0.6610(5) 0.4759(2) 0.7679(2) 0.0466(17) Uani 1 1 d .
H74A H 0.7002 0.4609 0.7451 0.056 Uiso 1 1 calc R
C75 C 0.6878(5) 0.5281(2) 0.7953(2) 0.0549(19) Uani 1 1 d .
H75A H 0.7438 0.5466 0.7916 0.066 Uiso 1 1 calc R
C76 C 0.6308(5) 0.5510(2) 0.8273(2) 0.0464(18) Uani 1 1 d .
H76A H 0.6455 0.5867 0.8444 0.056 Uiso 1 1 calc R
C77 C 0.5499(5) 0.5214(2) 0.8347(2) 0.0358(15) Uani 1 1 d .
C78 C 0.4882(5) 0.5433(3) 0.8688(2) 0.0558(19) Uani 1 1 d .
H78A H 0.4998 0.5794 0.8855 0.067 Uiso 1 1 calc R
C79 C 0.4133(6) 0.5123(3) 0.8771(2) 0.062(2) Uani 1 1 d .
H79A H 0.3724 0.5278 0.8985 0.074 Uiso 1 1 calc R
C80 C 0.3950(5) 0.4561(3) 0.8539(2) 0.0458(17) Uani 1 1 d .
C81 C 0.3207(5) 0.4217(3) 0.8634(2) 0.070(2) Uani 1 1 d .
H81A H 0.2801 0.4350 0.8862 0.084 Uiso 1 1 calc R
C82 C 0.3075(5) 0.3688(3) 0.8393(2) 0.072(2) Uani 1 1 d .
H82A H 0.2597 0.3448 0.8468 0.087 Uiso 1 1 calc R
C83 C 0.3657(5) 0.3510(2) 0.8036(2) 0.0504(18) Uani 1 1 d .
H83A H 0.3549 0.3149 0.7867 0.060 Uiso 1 1 calc R
C84 C 0.4517(4) 0.4351(2) 0.81760(19) 0.0302(14) Uani 1 1 d .
C85 C 0.5300(4) 0.4684(2) 0.80700(19) 0.0308(14) Uani 1 1 d .
N1 N -0.2198(3) 0.18068(17) 0.59279(18) 0.0332(11) Uani 1 1 d .
N2 N -0.1333(4) 0.16820(17) 0.50328(16) 0.0366(12) Uani 1 1 d .
N3 N 0.6635(3) 0.37364(18) 0.66954(16) 0.0330(11) Uani 1 1 d .
N4 N 0.5261(4) 0.45530(17) 0.63656(17) 0.0375(12) Uani 1 1 d .
N5 N 0.5836(4) 0.44602(17) 0.77181(17) 0.0363(12) Uani 1 1 d .
N6 N 0.4361(3) 0.38265(18) 0.79198(15) 0.0358(12) Uani 1 1 d .
O1 O -0.0335(3) 0.26570(14) 0.56746(14) 0.0419(10) Uani 1 1 d .
O2 O 0.1120(3) 0.29874(15) 0.56480(14) 0.0469(11) Uani 1 1 d .
O3 O 0.1188(6) 0.3929(2) 0.5057(2) 0.143(3) Uani 1 1 d .
H3B H 0.1409 0.3659 0.5267 0.214 Uiso 1 1 calc R
O4 O -0.0854(3) 0.07804(14) 0.59967(15) 0.0485(11) Uani 1 1 d .
O5 O 0.0377(3) 0.09672(16) 0.67210(15) 0.0536(12) Uani 1 1 d .
O6 O 0.1098(4) 0.0166(2) 0.74281(17) 0.0753(15) Uani 1 1 d .
H6B H 0.1032 0.0491 0.7292 0.113 Uiso 1 1 calc R
O7 O 0.0796(3) 0.14801(14) 0.56346(14) 0.0417(10) Uani 1 1 d .
O8 O 0.2215(3) 0.18902(14) 0.56953(14) 0.0436(10) Uani 1 1 d .
O9 O 0.3481(3) 0.13577(17) 0.52752(16) 0.0685(13) Uani 1 1 d .
H9A H 0.3235 0.1634 0.5399 0.103 Uiso 1 1 calc R
O10 O 0.2188(3) 0.26079(17) 0.73104(13) 0.0558(12) Uani 1 1 d .
O11 O 0.1094(3) 0.21878(13) 0.66465(13) 0.0329(9) Uani 1 1 d .
O12 O -0.0654(3) 0.20613(15) 0.69127(13) 0.0428(10) Uani 1 1 d .
O13 O 0.3564(3) 0.41258(14) 0.67704(14) 0.0376(10) Uani 1 1 d .
O14 O 0.2225(3) 0.36080(14) 0.65180(14) 0.0468(11) Uani 1 1 d .
O15 O 0.0573(3) 0.41039(17) 0.64302(16) 0.0644(13) Uani 1 1 d .
H15A H 0.0936 0.3841 0.6394 0.097 Uiso 1 1 calc R
O16 O 0.3605(3) 0.19803(14) 0.67837(15) 0.0479(11) Uani 1 1 d .
O17 O 0.4019(3) 0.28722(13) 0.69841(12) 0.0284(9) Uani 1 1 d .
O18 O 0.5912(3) 0.30377(14) 0.75447(13) 0.0382(10) Uani 1 1 d .
O19 O 0.4741(3) 0.33224(14) 0.60746(14) 0.0430(10) Uani 1 1 d .
O20 O 0.3318(3) 0.29305(15) 0.57025(13) 0.0433(11) Uani 1 1 d .
O21 O 0.2915(5) 0.2713(3) 0.45969(19) 0.133(2) Uani 1 1 d .
H21A H 0.2789 0.2763 0.4914 0.199 Uiso 1 1 calc R

loop_
_atom_site_aniso_label
_atom_site_aniso_U_11
_atom_site_aniso_U_22
_atom_site_aniso_U_33
_atom_site_aniso_U_23
_atom_site_aniso_U_13
_atom_site_aniso_U_12
Dy1 0.01951(17) 0.03418(16) 0.03424(14) -0.00215(12) 0.00672(12) -0.00458(14)
Dy2 0.01767(17) 0.02753(14) 0.03339(14) -0.00437(12) 0.00597(12) -0.00091(13)
Dy3 0.01925(17) 0.02988(15) 0.04100(15) -0.00614(13) 0.00786(13) -0.00530(14)
C1 0.048(5) 0.026(3) 0.035(3) -0.005(3) -0.003(3) 0.004(3)
C2 0.0340(17) 0.0330(16) 0.0337(16) 0.0007(10) 0.0085(10) -0.0014(10)
C3 0.051(2) 0.0520(19) 0.0498(19) -0.0013(10) 0.0097(10) 0.0033(10)
C4 0.058(6) 0.077(5) 0.062(4) 0.009(4) 0.002(4) 0.011(5)
C5 0.082(8) 0.095(7) 0.062(5) 0.040(4) -0.010(5) 0.027(6)
C6 0.098(9) 0.093(6) 0.080(6) 0.066(5) 0.000(6) -0.004(6)
C7 0.039(6) 0.097(6) 0.067(5) 0.003(4) 0.006(4) -0.008(5)
C8 0.034(5) 0.046(4) 0.049(4) 0.011(3) 0.026(4) 0.002(3)
C9 0.038(5) 0.041(4) 0.057(4) 0.020(3) 0.025(4) 0.009(3)
C10 0.046(5) 0.044(4) 0.090(5) 0.010(4) 0.024(4) -0.009(4)
C11 0.077(7) 0.040(5) 0.135(7) 0.011(4) 0.052(6) 0.000(4)
C12 0.121(10) 0.050(6) 0.111(7) 0.039(5) 0.071(7) 0.027(6)
C13 0.093(8) 0.065(6) 0.086(6) 0.034(5) 0.053(6) 0.039(5)
C14 0.049(6) 0.067(5) 0.064(5) 0.008(4) 0.029(4) 0.005(4)
C15 0.030(4) 0.044(4) 0.030(3) -0.004(3) 0.003(3) -0.004(3)
C16 0.032(4) 0.034(3) 0.028(3) -0.004(3) 0.003(3) 0.005(3)
C17 0.058(6) 0.049(4) 0.055(4) -0.012(3) 0.023(4) -0.009(4)
C18 0.114(9) 0.034(4) 0.090(5) -0.013(4) 0.036(6) -0.009(5)
C19 0.109(9) 0.051(5) 0.065(5) -0.009(4) 0.024(5) 0.027(5)
C20 0.051(6) 0.063(5) 0.057(4) -0.006(4) 0.020(4) 0.023(4)
C21 0.036(5) 0.037(4) 0.049(4) -0.014(3) 0.009(3) 0.007(3)
C22 0.035(4) 0.033(3) 0.046(4) 0.003(3) 0.005(3) -0.011(3)
C23 0.034(4) 0.040(3) 0.027(3) 0.001(3) 0.005(3) -0.011(3)
C24 0.033(5) 0.105(5) 0.052(4) -0.004(4) 0.003(4) -0.025(4)
C25 0.053(6) 0.149(7) 0.030(4) 0.002(4) 0.008(4) -0.023(6)
C26 0.051(6) 0.093(5) 0.044(4) 0.008(3) 0.026(4) -0.008(5)
C27 0.029(4) 0.078(4) 0.039(4) -0.007(3) 0.011(3) -0.009(3)
C28 0.026(4) 0.035(3) 0.035(3) 0.000(3) 0.007(3) -0.004(3)
C29 0.029(4) 0.029(3) 0.041(3) 0.004(3) 0.005(3) 0.003(3)
C30 0.028(4) 0.022(3) 0.029(3) 0.001(2) 0.002(3) 0.006(3)
C31 0.035(5) 0.042(4) 0.058(4) -0.008(3) 0.017(3) -0.001(3)
C32 0.068(6) 0.034(4) 0.073(5) -0.018(3) 0.024(5) -0.001(4)
C33 0.071(7) 0.040(4) 0.083(5) 0.003(4) 0.044(5) 0.023(4)
C34 0.032(5) 0.062(5) 0.069(4) 0.008(4) 0.026(4) 0.016(4)
C35 0.030(4) 0.041(4) 0.048(4) 0.001(3) 0.019(3) 0.002(3)
C36 0.036(4) 0.029(3) 0.036(3) -0.002(3) 0.016(3) -0.002(3)
C37 0.027(4) 0.029(3) 0.032(3) 0.007(2) 0.016(3) 0.006(3)
C38 0.050(5) 0.037(4) 0.048(4) 0.003(3) 0.014(3) 0.002(3)
C39 0.077(7) 0.044(4) 0.062(4) 0.017(4) 0.014(4) 0.010(5)
C40 0.043(5) 0.075(5) 0.056(4) 0.015(4) 0.010(4) 0.019(4)
C41 0.034(4) 0.048(4) 0.045(3) 0.011(3) 0.001(3) 0.014(3)
C42 0.033(4) 0.035(4) 0.029(3) -0.002(2) 0.011(3) 0.006(3)
C43 0.035(4) 0.021(3) 0.032(3) -0.002(2) 0.004(3) 0.001(3)
C44 0.032(4) 0.038(3) 0.028(3) -0.004(2) -0.003(3) -0.005(3)
C45 0.0440(18) 0.0431(17) 0.0446(17) 0.0018(10) 0.0142(10) 0.0000(10)
C46 0.088(7) 0.054(4) 0.071(4) -0.001(4) 0.047(5) -0.010(4)
C47 0.129(9) 0.078(5) 0.060(5) 0.003(4) 0.074(6) -0.004(5)
C48 0.102(8) 0.134(7) 0.033(4) -0.015(4) 0.032(4) -0.014(6)
C49 0.033(5) 0.091(5) 0.078(5) 0.002(4) 0.022(5) -0.014(4)
C50 0.031(4) 0.062(4) 0.058(4) -0.012(3) 0.019(4) -0.011(4)
C51 0.036(5) 0.067(5) 0.082(5) -0.008(4) 0.026(4) -0.005(4)
C52 0.018(4) 0.048(4) 0.091(5) 0.005(4) 0.006(4) -0.003(3)
C53 0.026(4) 0.028(3) 0.055(4) 0.003(3) -0.005(3) -0.001(3)
C54 0.030(5) 0.066(5) 0.089(5) 0.005(4) -0.009(4) -0.003(4)
C55 0.043(6) 0.076(5) 0.055(4) -0.003(4) -0.032(4) -0.008(4)
C56 0.046(5) 0.043(4) 0.044(4) 0.000(3) -0.004(4) -0.001(3)
C57 0.073(7) 0.078(5) 0.041(4) -0.001(3) -0.007(5) 0.000(5)
C58 0.078(7) 0.111(6) 0.028(4) -0.002(3) 0.015(4) -0.001(5)
C59 0.048(5) 0.092(5) 0.042(4) 0.000(3) 0.013(4) -0.001(4)
C60 0.025(4) 0.027(3) 0.042(3) 0.006(3) -0.002(3) 0.001(3)
C61 0.023(4) 0.021(3) 0.047(3) 0.004(3) 0.001(3) -0.002(3)
C62 0.028(4) 0.043(4) 0.048(3) -0.006(3) 0.008(3) -0.003(3)
C63 0.025(4) 0.068(5) 0.058(4) -0.015(3) 0.015(3) 0.010(4)
C64 0.032(5) 0.073(5) 0.054(4) -0.026(4) 0.019(3) -0.007(4)
C65 0.030(5) 0.052(4) 0.051(4) -0.014(3) 0.017(3) -0.012(3)
C66 0.056(6) 0.085(6) 0.079(5) -0.002(4) 0.046(5) -0.022(5)
C67 0.077(8) 0.063(5) 0.100(6) 0.022(4) 0.044(6) -0.006(5)
C68 0.054(6) 0.054(4) 0.072(5) 0.022(4) 0.033(4) 0.011(4)
C69 0.108(9) 0.067(5) 0.103(6) 0.041(4) 0.052(6) 0.014(6)
C70 0.085(8) 0.053(5) 0.121(6) 0.038(4) 0.045(6) 0.022(5)
C71 0.051(5) 0.043(4) 0.082(5) 0.013(3) 0.031(4) 0.011(4)
C72 0.041(5) 0.038(4) 0.037(3) -0.001(3) 0.016(3) -0.006(3)
C73 0.031(4) 0.032(3) 0.043(3) -0.010(3) 0.020(3) -0.012(3)
C74 0.042(5) 0.051(4) 0.048(4) -0.016(3) 0.012(4) -0.008(4)
C75 0.055(6) 0.056(4) 0.053(4) -0.019(3) 0.012(4) -0.028(4)
C76 0.057(6) 0.036(4) 0.040(4) -0.012(3) -0.002(4) -0.014(4)
C77 0.031(4) 0.032(4) 0.038(3) -0.011(3) -0.004(3) 0.001(3)
C78 0.057(6) 0.046(4) 0.065(4) -0.030(3) 0.013(4) -0.005(4)
C79 0.058(6) 0.069(5) 0.062(4) -0.028(4) 0.022(4) 0.010(4)
C80 0.040(5) 0.063(4) 0.036(3) -0.017(3) 0.013(3) -0.006(4)
C81 0.060(6) 0.106(6) 0.053(4) -0.046(4) 0.034(4) -0.022(5)
C82 0.064(6) 0.099(6) 0.070(4) -0.025(4) 0.046(4) -0.037(5)
C83 0.046(5) 0.060(4) 0.050(4) -0.016(3) 0.022(4) -0.021(4)
C84 0.027(4) 0.038(3) 0.025(3) -0.007(3) 0.005(3) -0.001(3)
C85 0.029(4) 0.036(3) 0.025(3) 0.000(3) 0.001(3) -0.003(3)
N1 0.018(3) 0.035(3) 0.046(3) -0.002(2) 0.008(2) -0.005(2)
N2 0.041(4) 0.039(3) 0.030(3) 0.001(2) 0.008(3) -0.003(3)
N3 0.031(3) 0.034(3) 0.037(3) -0.005(2) 0.012(2) 0.001(3)
N4 0.034(4) 0.025(3) 0.057(3) -0.001(2) 0.018(3) 0.004(2)
N5 0.028(4) 0.040(3) 0.042(3) -0.005(2) 0.008(3) -0.005(3)
N6 0.030(3) 0.047(3) 0.033(3) -0.010(2) 0.012(2) -0.006(3)
O1 0.035(3) 0.031(2) 0.057(2) 0.0036(19) 0.005(2) -0.003(2)
O2 0.034(3) 0.055(3) 0.044(2) 0.0056(18) -0.004(2) -0.005(2)
O3 0.135(8) 0.127(5) 0.158(5) 0.064(4) 0.017(6) -0.031(5)
O4 0.044(3) 0.041(2) 0.053(2) 0.0093(19) -0.005(2) -0.003(2)
O5 0.045(3) 0.050(3) 0.059(3) 0.006(2) -0.003(2) -0.010(2)
O6 0.057(4) 0.103(4) 0.064(3) 0.030(3) 0.008(3) 0.011(3)
O7 0.027(3) 0.047(2) 0.050(2) -0.0136(17) 0.007(2) -0.005(2)
O8 0.029(3) 0.040(2) 0.064(2) -0.0192(19) 0.015(2) -0.011(2)
O9 0.037(3) 0.065(3) 0.112(3) -0.032(3) 0.035(3) -0.009(3)
O10 0.031(3) 0.099(3) 0.040(2) -0.013(2) 0.012(2) -0.032(3)
O11 0.025(3) 0.038(2) 0.033(2) -0.0047(16) 0.0013(18) -0.0054(18)
O12 0.021(3) 0.076(3) 0.029(2) -0.0120(18) 0.0026(19) -0.005(2)
O13 0.017(3) 0.035(2) 0.064(2) 0.0020(18) 0.015(2) 0.004(2)
O14 0.024(3) 0.037(2) 0.075(3) -0.016(2) 0.005(2) 0.000(2)
O15 0.021(3) 0.065(3) 0.104(3) -0.027(2) 0.008(3) 0.000(2)
O16 0.042(3) 0.028(2) 0.064(3) -0.0025(18) -0.006(2) -0.005(2)
O17 0.026(3) 0.022(2) 0.037(2) -0.0015(15) 0.0058(18) -0.0015(18)
O18 0.023(3) 0.041(2) 0.047(2) 0.0019(17) -0.0010(19) -0.0022(19)
O19 0.036(3) 0.053(2) 0.040(2) -0.0125(19) 0.008(2) -0.013(2)
O20 0.027(3) 0.062(3) 0.040(2) -0.0037(18) 0.008(2) -0.015(2)
O21 0.106(6) 0.208(6) 0.077(3) -0.021(4) 0.008(4) -0.017(5)

loop_
_atom_type_symbol
_atom_type_description
_atom_type_scat_dispersion_real
_atom_type_scat_dispersion_imag
_atom_type_scat_source
C C 0.0033 0.0016 'International Tables Vol C Tables 4.2.6.8 and 6.1.1.4'
H H 0.0000 0.0000 'International Tables Vol C Tables 4.2.6.8 and 6.1.1.4'
N N 0.0061 0.0033 'International Tables Vol C Tables 4.2.6.8 and 6.1.1.4'
O O 0.0106 0.0060 'International Tables Vol C Tables 4.2.6.8 and 6.1.1.4'
Dy Dy -0.1892 4.4098 'International Tables Vol C Tables 4.2.6.8 and 6.1.1.4'

loop_
_geom_angle_atom_site_label_1
_geom_angle_atom_site_label_2
_geom_angle_atom_site_label_3
_geom_angle
O12 Dy1 O7 146.90(14)
O12 Dy1 O1 97.23(12)
O7 Dy1 O1 88.24(13)
O12 Dy1 O11 73.55(13)
O7 Dy1 O11 76.03(12)
O1 Dy1 O11 76.87(12)
O12 Dy1 O4 106.30(13)
O7 Dy1 O4 84.22(13)
O1 Dy1 O4 147.40(12)
O11 Dy1 O4 131.04(12)
O12 Dy1 O5 81.90(13)
O7 Dy1 O5 79.52(13)
O1 Dy1 O5 154.47(14)
O11 Dy1 O5 78.46(12)
O4 Dy1 O5 53.87(13)
O12 Dy1 N1 74.01(14)
O7 Dy1 N1 138.83(13)
O1 Dy1 N1 90.29(13)
O11 Dy1 N1 143.11(12)
O4 Dy1 N1 75.31(14)
O5 Dy1 N1 113.64(13)
O12 Dy1 N2 135.04(15)
O7 Dy1 N2 77.72(14)
O1 Dy1 N2 72.28(12)
O11 Dy1 N2 139.71(13)
O4 Dy1 N2 75.13(12)
O5 Dy1 N2 125.62(13)
N1 Dy1 N2 62.76(14)
O18 Dy2 O13 146.83(13)
O18 Dy2 O19 105.03(12)
O13 Dy2 O19 88.62(13)
O18 Dy2 O17 74.53(12)
O13 Dy2 O17 80.95(12)
O19 Dy2 O17 73.44(11)
O18 Dy2 N5 89.74(13)
O13 Dy2 N5 95.04(14)
O19 Dy2 N5 146.63(13)
O17 Dy2 N5 139.90(12)
O18 Dy2 N6 83.19(13)
O13 Dy2 N6 69.92(13)
O19 Dy2 N6 146.50(14)
O17 Dy2 N6 77.86(12)
N5 Dy2 N6 63.58(14)
O18 Dy2 N3 76.48(14)
O13 Dy2 N3 136.68(13)
O19 Dy2 N3 73.23(13)
O17 Dy2 N3 127.56(12)
N5 Dy2 N3 81.72(14)
N6 Dy2 N3 139.70(14)
O18 Dy2 N4 138.01(15)
O13 Dy2 N4 74.38(14)
O19 Dy2 N4 74.82(12)
O17 Dy2 N4 139.89(13)
N5 Dy2 N4 74.32(13)
N6 Dy2 N4 120.56(13)
N3 Dy2 N4 63.10(15)
O14 Dy3 O20 87.20(13)
O14 Dy3 O2 71.91(13)
O20 Dy3 O2 84.53(14)
O14 Dy3 O8 148.94(12)
O20 Dy3 O8 77.15(12)
O2 Dy3 O8 79.94(13)
O14 Dy3 O16 132.22(13)
O20 Dy3 O16 91.47(13)
O2 Dy3 O16 155.44(12)
O8 Dy3 O16 75.54(12)
O14 Dy3 O10 79.96(13)
O20 Dy3 O10 150.40(13)
O2 Dy3 O10 115.89(14)
O8 Dy3 O10 125.34(13)
O16 Dy3 O10 78.17(14)
O14 Dy3 O11 104.51(12)
O20 Dy3 O11 155.64(11)
O2 Dy3 O11 79.14(13)
O8 Dy3 O11 82.25(12)
O16 Dy3 O11 95.89(12)
O10 Dy3 O11 53.93(12)
O14 Dy3 O17 79.86(12)
O20 Dy3 O17 76.77(12)
O2 Dy3 O17 146.75(12)
O8 Dy3 O17 121.15(12)
O16 Dy3 O17 53.58(11)
O10 Dy3 O17 74.78(12)
O11 Dy3 O17 125.82(10)
O1 C1 O2 124.0(5)
O1 C1 C2 116.6(6)
O2 C1 C2 119.4(6)
C7 C2 C3 120.0(6)
C7 C2 C1 121.9(6)
C3 C2 C1 118.0(5)
C4 C3 C2 114.0(6)
C4 C3 H3A 123.0
C2 C3 H3A 123.0
C5 C4 C3 124.5(8)
C5 C4 H4A 117.7
C3 C4 H4A 117.7
C6 C5 C4 121.3(7)
C6 C5 H5A 119.4
C4 C5 H5A 119.4
C5 C6 C7 116.9(8)
C5 C6 H6A 121.6
C7 C6 H6A 121.6
O3 C7 C2 123.5(7)
O3 C7 C6 113.1(8)
C2 C7 C6 123.3(8)
O4 C8 O5 119.9(5)
O4 C8 C9 120.3(6)
O5 C8 C9 119.7(6)
C10 C9 C14 118.2(6)
C10 C9 C8 120.9(6)
C14 C9 C8 120.9(6)
C9 C10 C11 120.9(7)
C9 C10 H10A 119.6
C11 C10 H10A 119.6
C12 C11 C10 119.3(7)
C12 C11 H11A 120.3
C10 C11 H11A 120.3
C13 C12 C11 119.5(7)
C13 C12 H12A 120.3
C11 C12 H12A 120.3
C12 C13 C14 121.4(8)
C12 C13 H13A 119.3
C14 C13 H13A 119.3
O6 C14 C13 117.4(7)
O6 C14 C9 122.0(6)
C13 C14 C9 120.5(7)
O7 C15 O8 122.8(5)
O7 C15 C16 119.2(5)
O8 C15 C16 117.9(6)
C17 C16 C21 119.4(5)
C17 C16 C15 119.5(6)
C21 C16 C15 121.1(5)
C18 C17 C16 120.5(7)
C18 C17 H17A 119.8
C16 C17 H17A 119.8
C17 C18 C19 120.4(7)
C17 C18 H18A 119.8
C19 C18 H18A 119.8
C20 C19 C18 119.7(7)
C20 C19 H19A 120.2
C18 C19 H19A 120.2
C19 C20 C21 121.6(7)
C19 C20 H20A 119.2
C21 C20 H20A 119.2
O9 C21 C20 118.3(6)
O9 C21 C16 123.3(5)
C20 C21 C16 118.4(6)
O10 C22 O11 118.0(5)
O10 C22 C23 120.9(5)
O11 C22 C23 121.0(5)
C28 C23 C24 120.6(5)
C28 C23 C22 122.6(5)
C24 C23 C22 116.7(6)
C25 C24 C23 120.7(6)
C25 C24 H24A 119.7
C23 C24 H24A 119.7
C26 C25 C24 118.1(6)
C26 C25 H25A 120.9
C24 C25 H25A 120.9
C25 C26 C27 122.4(6)
C25 C26 H26A 118.8
C27 C26 H26A 118.8
C26 C27 C28 121.4(6)
C26 C27 H27A 119.3
C28 C27 H27A 119.3
O12 C28 C23 123.9(5)
O12 C28 C27 119.4(5)
C23 C28 C27 116.7(5)
O13 C29 O14 122.4(5)
O13 C29 C30 119.9(5)
O14 C29 C30 117.7(6)
C31 C30 C35 118.2(5)
C31 C30 C29 119.7(5)
C35 C30 C29 122.0(5)
C32 C31 C30 121.0(6)
C32 C31 H31A 119.5
C30 C31 H31A 119.5
C33 C32 C31 119.7(6)
C33 C32 H32A 120.2
C31 C32 H32A 120.2
C32 C33 C34 120.4(6)
C32 C33 H33A 119.8
C34 C33 H33A 119.8
C33 C34 C35 120.3(7)
C33 C34 H34A 119.8
C35 C34 H34A 119.8
O15 C35 C34 116.9(6)
O15 C35 C30 122.8(5)
C34 C35 C30 120.2(6)
O16 C36 O17 117.6(5)
O16 C36 C37 119.9(5)
O17 C36 C37 122.5(5)
C38 C37 C42 119.9(5)
C38 C37 C36 118.3(6)
C42 C37 C36 121.7(5)
C39 C38 C37 121.9(6)
C39 C38 H38A 119.1
C37 C38 H38A 119.1
C38 C39 C40 118.9(6)
C38 C39 H39A 120.6
C40 C39 H39A 120.6
C39 C40 C41 121.7(6)
C39 C40 H40A 119.1
C41 C40 H40A 119.1
C40 C41 C42 120.6(6)
C40 C41 H41A 119.7
C42 C41 H41A 119.7
O18 C42 C41 118.7(6)
O18 C42 C37 124.4(5)
C41 C42 C37 116.9(5)
O19 C43 O20 124.6(5)
O19 C43 C44 115.3(5)
O20 C43 C44 120.1(5)
C45 C44 C49 120.0
C45 C44 C43 120.4(4)
C49 C44 C43 119.6(4)
C44 C45 C46 120.0
C44 C45 H45A 120.0
C46 C45 H45A 120.0
C47 C46 C45 120.0
C47 C46 H46A 120.0
C45 C46 H46A 120.0
C48 C47 C46 120.0
C48 C47 H47A 120.0
C46 C47 H47A 120.0
C49 C48 C47 120.0
C49 C48 H48A 120.0
C47 C48 H48A 120.0
O21 C49 C48 114.6(4)
O21 C49 C44 125.0(4)
C48 C49 C44 120.0
N1 C50 C51 123.2(6)
N1 C50 H50A 118.4
C51 C50 H50A 118.4
C52 C51 C50 120.2(6)
C52 C51 H51A 119.9
C50 C51 H51A 119.9
C51 C52 C53 118.9(6)
C51 C52 H52A 120.6
C53 C52 H52A 120.6
C61 C53 C52 118.3(5)
C61 C53 C54 121.2(6)
C52 C53 C54 120.5(6)
C55 C54 C53 118.6(7)
C55 C54 H54A 120.7
C53 C54 H54A 120.7
C54 C55 C56 122.5(6)
C54 C55 H55A 118.8
C56 C55 H55A 118.8
C60 C56 C57 116.8(7)
C60 C56 C55 119.5(6)
C57 C56 C55 123.7(6)
C58 C57 C56 119.3(7)
C58 C57 H57A 120.4
C56 C57 H57A 120.4
C57 C58 C59 120.9(7)
C57 C58 H58A 119.5
C59 C58 H58A 119.5
N2 C59 C58 121.7(7)
N2 C59 H59A 119.1
C58 C59 H59A 119.1
N2 C60 C56 123.5(5)
N2 C60 C61 118.3(5)
C56 C60 C61 118.1(6)
N1 C61 C53 122.8(5)
N1 C61 C60 117.0(5)
C53 C61 C60 120.1(5)
N3 C62 C63 124.9(5)
N3 C62 H62A 117.5
C63 C62 H62A 117.5
C64 C63 C62 117.9(6)
C64 C63 H63A 121.1
C62 C63 H63A 121.1
C63 C64 C65 119.5(6)
C63 C64 H64A 120.3
C65 C64 H64A 120.3
C73 C65 C64 118.5(6)
C73 C65 C66 119.5(6)
C64 C65 C66 122.0(6)
C67 C66 C65 120.8(7)
C67 C66 H66A 119.6
C65 C66 H66A 119.6
C66 C67 C68 121.4(6)
C66 C67 H67A 119.3
C68 C67 H67A 119.3
C69 C68 C72 118.7(7)
C69 C68 C67 122.3(7)
C72 C68 C67 119.0(7)
C70 C69 C68 119.4(6)
C70 C69 H69A 120.3
C68 C69 H69A 120.3
C69 C70 C71 118.4(7)
C69 C70 H70A 120.8
C71 C70 H70A 120.8
N4 C71 C70 124.8(7)
N4 C71 H71A 117.6
C70 C71 H71A 117.6
N4 C72 C68 121.9(6)
N4 C72 C73 117.9(5)
C68 C72 C73 120.1(6)
N3 C73 C65 123.0(6)
N3 C73 C72 117.9(5)
C65 C73 C72 119.2(5)
N5 C74 C75 124.8(6)
N5 C74 H74A 117.6
C75 C74 H74A 117.6
C76 C75 C74 118.4(6)
C76 C75 H75A 120.8
C74 C75 H75A 120.8
C75 C76 C77 120.1(6)
C75 C76 H76A 120.0
C77 C76 H76A 120.0
C76 C77 C85 117.6(5)
C76 C77 C78 122.3(5)
C85 C77 C78 120.1(6)
C79 C78 C77 120.5(6)
C79 C78 H78A 119.7
C77 C78 H78A 119.7
C78 C79 C80 121.4(6)
C78 C79 H79A 119.3
C80 C79 H79A 119.3
C81 C80 C84 118.0(5)
C81 C80 C79 123.2(6)
C84 C80 C79 118.7(6)
C82 C81 C80 119.7(6)
C82 C81 H81A 120.2
C80 C81 H81A 120.2
C81 C82 C83 119.2(6)
C81 C82 H82A 120.4
C83 C82 H82A 120.4
N6 C83 C82 123.4(5)
N6 C83 H83A 118.3
C82 C83 H83A 118.3
N6 C84 C80 122.0(5)
N6 C84 C85 117.7(5)
C80 C84 C85 120.2(5)
N5 C85 C77 123.2(5)
N5 C85 C84 118.1(5)
C77 C85 C84 118.7(5)
C50 N1 C61 116.5(5)
C50 N1 Dy1 122.2(4)
C61 N1 Dy1 121.0(3)
C59 N2 C60 117.6(5)
C59 N2 Dy1 121.9(4)
C60 N2 Dy1 120.5(3)
C62 N3 C73 116.2(5)
C62 N3 Dy2 122.0(4)
C73 N3 Dy2 121.5(4)
C71 N4 C72 116.8(5)
C71 N4 Dy2 123.8(4)
C72 N4 Dy2 119.4(4)
C74 N5 C85 115.8(5)
C74 N5 Dy2 125.8(4)
C85 N5 Dy2 116.2(4)
C83 N6 C84 117.6(5)
C83 N6 Dy2 122.9(3)
C84 N6 Dy2 116.1(3)
C1 O1 Dy1 142.3(4)
C1 O2 Dy3 144.0(4)
C7 O3 H3B 109.5
C8 O4 Dy1 94.4(4)
C8 O5 Dy1 91.8(3)
C14 O6 H6B 109.5
C15 O7 Dy1 151.4(4)
C15 O8 Dy3 135.2(4)
C21 O9 H9A 109.5
C22 O10 Dy3 95.1(3)
C22 O11 Dy1 134.6(4)
C22 O11 Dy3 92.7(3)
Dy1 O11 Dy3 131.69(13)
C28 O12 Dy1 135.7(4)
C29 O13 Dy2 145.6(3)
C29 O14 Dy3 144.1(4)
C35 O15 H15A 109.5
C36 O16 Dy3 97.2(3)
C36 O17 Dy2 131.6(4)
C36 O17 Dy3 91.4(3)
Dy2 O17 Dy3 130.51(13)
C42 O18 Dy2 139.9(4)
C43 O19 Dy2 146.0(4)
C43 O20 Dy3 143.1(3)
C49 O21 H21A 109.5

loop_
_geom_bond_atom_site_label_1
_geom_bond_atom_site_label_2
_geom_bond_distance
Dy1 O12 2.172(3)
Dy1 O7 2.275(4)
Dy1 O1 2.319(3)
Dy1 O11 2.371(4)
Dy1 O4 2.407(3)
Dy1 O5 2.444(4)
Dy1 N1 2.579(5)
Dy1 N2 2.614(4)
Dy2 O18 2.170(3)
Dy2 O13 2.281(4)
Dy2 O19 2.318(3)
Dy2 O17 2.362(3)
Dy2 N5 2.562(4)
Dy2 N6 2.567(4)
Dy2 N3 2.575(5)
Dy2 N4 2.615(4)
Dy3 O14 2.294(3)
Dy3 O20 2.303(4)
Dy3 O2 2.319(4)
Dy3 O8 2.332(3)
Dy3 O16 2.363(4)
Dy3 O10 2.380(3)
Dy3 O11 2.421(3)
Dy3 O17 2.481(3)
C1 O1 1.246(6)
C1 O2 1.278(7)
C1 C2 1.499(7)
C2 C7 1.363(8)
C2 C3 1.410(8)
C3 C4 1.403(7)
C3 H3A 0.9300
C4 C5 1.342(9)
C4 H4A 0.9300
C5 C6 1.338(11)
C5 H5A 0.9300
C6 C7 1.390(9)
C6 H6A 0.9300
C7 O3 1.351(9)
C8 O4 1.251(6)
C8 O5 1.287(6)
C8 C9 1.485(7)
C9 C10 1.361(7)
C9 C14 1.385(8)
C10 C11 1.396(7)
C10 H10A 0.9300
C11 C12 1.385(9)
C11 H11A 0.9300
C12 C13 1.335(10)
C12 H12A 0.9300
C13 C14 1.372(8)
C13 H13A 0.9300
C14 O6 1.361(7)
C15 O7 1.244(7)
C15 O8 1.276(6)
C15 C16 1.477(7)
C16 C17 1.388(7)
C16 C21 1.392(8)
C17 C18 1.364(8)
C17 H17A 0.9300
C18 C19 1.373(10)
C18 H18A 0.9300
C19 C20 1.355(9)
C19 H19A 0.9300
C20 C21 1.391(7)
C20 H20A 0.9300
C21 O9 1.326(6)
C22 O10 1.260(6)
C22 O11 1.280(5)
C22 C23 1.480(7)
C23 C28 1.387(7)
C23 C24 1.398(6)
C24 C25 1.380(7)
C24 H24A 0.9300
C25 C26 1.350(9)
C25 H25A 0.9300
C26 C27 1.358(7)
C26 H26A 0.9300
C27 C28 1.397(7)
C27 H27A 0.9300
C28 O12 1.307(5)
C29 O13 1.256(7)
C29 O14 1.281(6)
C29 C30 1.480(7)
C30 C31 1.386(6)
C30 C35 1.389(8)
C31 C32 1.376(7)
C31 H31A 0.9300
C32 C33 1.363(9)
C32 H32A 0.9300
C33 C34 1.368(8)
C33 H33A 0.9300
C34 C35 1.373(7)
C34 H34A 0.9300
C35 O15 1.357(6)
C36 O16 1.271(6)
C36 O17 1.284(5)
C36 C37 1.478(7)
C37 C38 1.398(6)
C37 C42 1.413(7)
C38 C39 1.359(8)
C38 H38A 0.9300
C39 C40 1.364(8)
C39 H39A 0.9300
C40 C41 1.385(7)
C40 H40A 0.9300
C41 C42 1.411(7)
C41 H41A 0.9300
C42 O18 1.303(5)
C43 O19 1.239(6)
C43 O20 1.264(6)
C43 C44 1.480(5)
C44 C45 1.3900
C44 C49 1.3900
C45 C46 1.3900
C45 H45A 0.9300
C46 C47 1.3900
C46 H46A 0.9300
C47 C48 1.3900
C47 H47A 0.9300
C48 C49 1.3900
C48 H48A 0.9300
C49 O21 1.306(7)
C50 N1 1.324(6)
C50 C51 1.378(8)
C50 H50A 0.9300
C51 C52 1.349(7)
C51 H51A 0.9300
C52 C53 1.389(7)
C52 H52A 0.9300
C53 C61 1.378(8)
C53 C54 1.432(7)
C54 C55 1.338(8)
C54 H54A 0.9300
C55 C56 1.435(9)
C55 H55A 0.9300
C56 C60 1.399(7)
C56 C57 1.401(8)
C57 C58 1.326(9)
C57 H57A 0.9300
C58 C59 1.393(8)
C58 H58A 0.9300
C59 N2 1.328(6)
C59 H59A 0.9300
C60 N2 1.340(7)
C60 C61 1.442(7)
C61 N1 1.375(6)
C62 N3 1.327(6)
C62 C63 1.378(7)
C62 H62A 0.9300
C63 C64 1.358(7)
C63 H63A 0.9300
C64 C65 1.391(8)
C64 H64A 0.9300
C65 C73 1.374(7)
C65 C66 1.449(8)
C66 C67 1.332(9)
C66 H66A 0.9300
C67 C68 1.418(9)
C67 H67A 0.9300
C68 C69 1.388(9)
C68 C72 1.397(7)
C69 C70 1.353(10)
C69 H69A 0.9300
C70 C71 1.395(7)
C70 H70A 0.9300
C71 N4 1.309(7)
C71 H71A 0.9300
C72 N4 1.370(7)
C72 C73 1.442(7)
C73 N3 1.352(6)
C74 N5 1.326(7)
C74 C75 1.392(7)
C74 H74A 0.9300
C75 C76 1.342(8)
C75 H75A 0.9300
C76 C77 1.391(8)
C76 H76A 0.9300
C77 C85 1.398(6)
C77 C78 1.419(8)
C78 C79 1.341(8)
C78 H78A 0.9300
C79 C80 1.423(7)
C79 H79A 0.9300
C80 C81 1.388(8)
C80 C84 1.398(7)
C81 C82 1.355(7)
C81 H81A 0.9300
C82 C83 1.379(7)
C82 H82A 0.9300
C83 N6 1.325(6)
C83 H83A 0.9300
C84 N6 1.362(5)
C84 C85 1.429(7)
C85 N5 1.358(6)
O3 H3B 0.8200
O6 H6B 0.8200
O9 H9A 0.8200
O15 H15A 0.8200
O21 H21A 0.8200

loop_
_geom_torsion_atom_site_label_1
_geom_torsion_atom_site_label_2
_geom_torsion_atom_site_label_3
_geom_torsion_atom_site_label_4
_geom_torsion
O1 C1 C2 C7 173.9(5)
O2 C1 C2 C7 -5.2(8)
O1 C1 C2 C3 -3.9(7)
O2 C1 C2 C3 177.1(5)
C7 C2 C3 C4 -1.6(8)
C1 C2 C3 C4 176.2(4)
C2 C3 C4 C5 0.8(9)
C3 C4 C5 C6 -1.1(13)
C4 C5 C6 C7 2.1(13)
C3 C2 C7 O3 178.6(7)
C1 C2 C7 O3 0.9(11)
C3 C2 C7 C6 2.8(10)
C1 C2 C7 C6 -174.9(6)
C5 C6 C7 O3 -179.1(8)
C5 C6 C7 C2 -3.0(12)
O4 C8 C9 C10 5.4(9)
O5 C8 C9 C10 -175.5(5)
O4 C8 C9 C14 -174.1(6)
O5 C8 C9 C14 5.0(8)
C14 C9 C10 C11 1.4(9)
C8 C9 C10 C11 -178.2(5)
C9 C10 C11 C12 1.9(10)
C10 C11 C12 C13 -3.6(12)
C11 C12 C13 C14 2.0(12)
C12 C13 C14 O6 178.8(7)
C12 C13 C14 C9 1.4(11)
C10 C9 C14 O6 179.7(6)
C8 C9 C14 O6 -0.8(9)
C10 C9 C14 C13 -3.1(9)
C8 C9 C14 C13 176.5(6)
O7 C15 C16 C17 -11.4(8)
O8 C15 C16 C17 167.0(5)
O7 C15 C16 C21 170.6(5)
O8 C15 C16 C21 -11.0(7)
C21 C16 C17 C18 -0.1(8)
C15 C16 C17 C18 -178.1(5)
C16 C17 C18 C19 -0.3(10)
C17 C18 C19 C20 0.3(11)
C18 C19 C20 C21 0.1(10)
C19 C20 C21 O9 178.6(6)
C19 C20 C21 C16 -0.4(9)
C17 C16 C21 O9 -178.5(5)
C15 C16 C21 O9 -0.6(8)
C17 C16 C21 C20 0.4(8)
C15 C16 C21 C20 178.4(5)
O10 C22 C23 C28 162.3(6)
O11 C22 C23 C28 -16.4(8)
O10 C22 C23 C24 -16.2(8)
O11 C22 C23 C24 165.2(5)
C28 C23 C24 C25 1.9(9)
C22 C23 C24 C25 -179.6(6)
C23 C24 C25 C26 -2.7(11)
C24 C25 C26 C27 2.3(12)
C25 C26 C27 C28 -0.9(10)
C24 C23 C28 O12 178.1(5)
C22 C23 C28 O12 -0.2(8)
C24 C23 C28 C27 -0.5(8)
C22 C23 C28 C27 -178.9(5)
C26 C27 C28 O12 -178.7(5)
C26 C27 C28 C23 0.0(8)
O13 C29 C30 C31 -11.9(7)
O14 C29 C30 C31 168.4(4)
O13 C29 C30 C35 170.1(5)
O14 C29 C30 C35 -9.6(7)
C35 C30 C31 C32 -0.5(7)
C29 C30 C31 C32 -178.5(5)
C30 C31 C32 C33 -1.7(9)
C31 C32 C33 C34 1.8(10)
C32 C33 C34 C35 0.1(9)
C33 C34 C35 O15 179.6(5)
C33 C34 C35 C30 -2.3(8)
C31 C30 C35 O15 -179.6(4)
C29 C30 C35 O15 -1.6(8)
C31 C30 C35 C34 2.4(8)
C29 C30 C35 C34 -179.5(5)
O16 C36 C37 C38 -13.0(7)
O17 C36 C37 C38 166.9(4)
O16 C36 C37 C42 164.6(5)
O17 C36 C37 C42 -15.5(7)
C42 C37 C38 C39 -0.3(8)
C36 C37 C38 C39 177.4(5)
C37 C38 C39 C40 -1.6(9)
C38 C39 C40 C41 2.7(10)
C39 C40 C41 C42 -2.1(9)
C40 C41 C42 O18 -178.1(4)
C40 C41 C42 C37 0.2(8)
C38 C37 C42 O18 179.1(4)
C36 C37 C42 O18 1.5(8)
C38 C37 C42 C41 0.9(7)
C36 C37 C42 C41 -176.7(4)
O19 C43 C44 C45 9.2(6)
O20 C43 C44 C45 -170.1(4)
O19 C43 C44 C49 -170.6(3)
O20 C43 C44 C49 10.1(6)
C49 C44 C45 C46 0.0
C43 C44 C45 C46 -179.8(3)
C44 C45 C46 C47 0.0
C45 C46 C47 C48 0.0
C46 C47 C48 C49 0.0
C47 C48 C49 O21 -173.0(5)
C47 C48 C49 C44 0.0
C45 C44 C49 O21 172.2(6)
C43 C44 C49 O21 -8.0(5)
C45 C44 C49 C48 0.0
C43 C44 C49 C48 179.8(3)
N1 C50 C51 C52 -0.2(10)
C50 C51 C52 C53 1.3(9)
C51 C52 C53 C61 -2.0(8)
C51 C52 C53 C54 179.2(5)
C61 C53 C54 C55 -1.5(9)
C52 C53 C54 C55 177.3(5)
C53 C54 C55 C56 1.7(9)
C54 C55 C56 C60 -0.7(9)
C54 C55 C56 C57 179.4(6)
C60 C56 C57 C58 -1.3(9)
C55 C56 C57 C58 178.6(7)
C56 C57 C58 C59 3.3(11)
C57 C58 C59 N2 -2.6(11)
C57 C56 C60 N2 -1.6(8)
C55 C56 C60 N2 178.5(5)
C57 C56 C60 C61 179.4(5)
C55 C56 C60 C61 -0.5(8)
C52 C53 C61 N1 1.5(8)
C54 C53 C61 N1 -179.6(4)
C52 C53 C61 C60 -178.5(4)
C54 C53 C61 C60 0.3(8)
N2 C60 C61 N1 1.6(7)
C56 C60 C61 N1 -179.4(4)
N2 C60 C61 C53 -178.3(5)
C56 C60 C61 C53 0.7(7)
N3 C62 C63 C64 2.7(9)
C62 C63 C64 C65 -1.1(8)
C63 C64 C65 C73 -0.8(8)
C63 C64 C65 C66 178.4(5)
C73 C65 C66 C67 -1.5(10)
C64 C65 C66 C67 179.3(7)
C65 C66 C67 C68 -2.0(11)
C66 C67 C68 C69 -178.7(7)
C66 C67 C68 C72 3.7(11)
C72 C68 C69 C70 -1.2(12)
C67 C68 C69 C70 -178.8(8)
C68 C69 C70 C71 -0.4(12)
C69 C70 C71 N4 1.4(11)
C69 C68 C72 N4 2.1(10)
C67 C68 C72 N4 179.8(6)
C69 C68 C72 C73 -179.6(6)
C67 C68 C72 C73 -1.9(9)
C64 C65 C73 N3 1.3(8)
C66 C65 C73 N3 -177.9(5)
C64 C65 C73 C72 -177.5(5)
C66 C65 C73 C72 3.2(8)
N4 C72 C73 N3 -2.0(7)
C68 C72 C73 N3 179.6(5)
N4 C72 C73 C65 176.9(5)
C68 C72 C73 C65 -1.5(8)
N5 C74 C75 C76 -1.5(9)
C74 C75 C76 C77 3.2(9)
C75 C76 C77 C85 -1.3(8)
C75 C76 C77 C78 179.0(6)
C76 C77 C78 C79 -177.0(6)
C85 C77 C78 C79 3.3(9)
C77 C78 C79 C80 2.1(10)
C78 C79 C80 C81 177.3(7)
C78 C79 C80 C84 -5.5(10)
C84 C80 C81 C82 2.3(10)
C79 C80 C81 C82 179.5(6)
C80 C81 C82 C83 -2.9(11)
C81 C82 C83 N6 1.3(10)
C81 C80 C84 N6 -0.1(9)
C79 C80 C84 N6 -177.4(5)
C81 C80 C84 C85 -179.1(6)
C79 C80 C84 C85 3.6(8)
C76 C77 C85 N5 -2.5(8)
C78 C77 C85 N5 177.2(5)
C76 C77 C85 C84 175.2(5)
C78 C77 C85 C84 -5.1(8)
N6 C84 C85 N5 0.4(7)
C80 C84 C85 N5 179.5(5)
N6 C84 C85 C77 -177.4(4)
C80 C84 C85 C77 1.7(8)
C51 C50 N1 C61 -0.3(8)
C51 C50 N1 Dy1 -174.7(5)
C53 C61 N1 C50 -0.4(7)
C60 C61 N1 C50 179.7(4)
C53 C61 N1 Dy1 174.0(4)
C60 C61 N1 Dy1 -5.9(6)
O12 Dy1 N1 C50 -13.4(4)
O7 Dy1 N1 C50 161.5(3)
O1 Dy1 N1 C50 -110.8(4)
O11 Dy1 N1 C50 -42.6(5)
O4 Dy1 N1 C50 98.8(4)
O5 Dy1 N1 C50 60.1(4)
N2 Dy1 N1 C50 179.4(4)
O12 Dy1 N1 C61 172.5(4)
O7 Dy1 N1 C61 -12.6(4)
O1 Dy1 N1 C61 75.1(3)
O11 Dy1 N1 C61 143.3(3)
O4 Dy1 N1 C61 -75.3(3)
O5 Dy1 N1 C61 -114.1(3)
N2 Dy1 N1 C61 5.3(3)
C58 C59 N2 C60 -0.2(8)
C58 C59 N2 Dy1 177.7(4)
C56 C60 N2 C59 2.4(8)
C61 C60 N2 C59 -178.6(4)
C56 C60 N2 Dy1 -175.6(4)
C61 C60 N2 Dy1 3.4(6)
O12 Dy1 N2 C59 160.3(4)
O7 Dy1 N2 C59 -14.2(4)
O1 Dy1 N2 C59 77.9(4)
O11 Dy1 N2 C59 36.1(5)
O4 Dy1 N2 C59 -101.4(4)
O5 Dy1 N2 C59 -81.5(4)
N1 Dy1 N2 C59 177.7(4)
O12 Dy1 N2 C60 -21.8(5)
O7 Dy1 N2 C60 163.7(4)
O1 Dy1 N2 C60 -104.2(4)
O11 Dy1 N2 C60 -146.0(3)
O4 Dy1 N2 C60 76.5(4)
O5 Dy1 N2 C60 96.3(4)
N1 Dy1 N2 C60 -4.4(4)
C63 C62 N3 C73 -2.3(8)
C63 C62 N3 Dy2 172.0(4)
C65 C73 N3 C62 0.2(8)
C72 C73 N3 C62 179.0(5)
C65 C73 N3 Dy2 -174.2(4)
C72 C73 N3 Dy2 4.7(6)
O18 Dy2 N3 C62 13.9(4)
O13 Dy2 N3 C62 -165.8(3)
O19 Dy2 N3 C62 -96.6(4)
O17 Dy2 N3 C62 -44.0(4)
N5 Dy2 N3 C62 105.6(4)
N6 Dy2 N3 C62 75.7(4)
N4 Dy2 N3 C62 -177.8(4)
O18 Dy2 N3 C73 -172.1(4)
O13 Dy2 N3 C73 8.2(4)
O19 Dy2 N3 C73 77.4(4)
O17 Dy2 N3 C73 130.0(3)
N5 Dy2 N3 C73 -80.4(4)
N6 Dy2 N3 C73 -110.3(4)
N4 Dy2 N3 C73 -3.8(3)
C70 C71 N4 C72 -0.6(9)
C70 C71 N4 Dy2 -178.6(5)
C68 C72 N4 C71 -1.2(8)
C73 C72 N4 C71 -179.6(5)
C68 C72 N4 Dy2 176.9(4)
C73 C72 N4 Dy2 -1.5(6)
O18 Dy2 N4 C71 -162.3(4)
O13 Dy2 N4 C71 9.1(4)
O19 Dy2 N4 C71 102.0(5)
O17 Dy2 N4 C71 63.3(5)
N5 Dy2 N4 C71 -90.9(4)
N6 Dy2 N4 C71 -45.5(5)
N3 Dy2 N4 C71 -179.4(5)
O18 Dy2 N4 C72 19.8(5)
O13 Dy2 N4 C72 -168.9(4)
O19 Dy2 N4 C72 -76.0(4)
O17 Dy2 N4 C72 -114.7(4)
N5 Dy2 N4 C72 91.2(4)
N6 Dy2 N4 C72 136.5(4)
N3 Dy2 N4 C72 2.6(4)
C75 C74 N5 C85 -2.1(8)
C75 C74 N5 Dy2 160.4(4)
C77 C85 N5 C74 4.1(8)
C84 C85 N5 C74 -173.6(5)
C77 C85 N5 Dy2 -160.1(4)
C84 C85 N5 Dy2 22.2(6)
O18 Dy2 N5 C74 91.7(5)
O13 Dy2 N5 C74 -121.1(5)
O19 Dy2 N5 C74 -25.9(6)
O17 Dy2 N5 C74 157.0(4)
N6 Dy2 N5 C74 174.3(5)
N3 Dy2 N5 C74 15.4(5)
N4 Dy2 N5 C74 -48.9(5)
O18 Dy2 N5 C85 -105.8(3)
O13 Dy2 N5 C85 41.3(3)
O19 Dy2 N5 C85 136.5(3)
O17 Dy2 N5 C85 -40.6(4)
N6 Dy2 N5 C85 -23.3(3)
N3 Dy2 N5 C85 177.8(4)
N4 Dy2 N5 C85 113.5(4)
C82 C83 N6 C84 0.9(9)
C82 C83 N6 Dy2 -157.3(5)
C80 C84 N6 C83 -1.5(8)
C85 C84 N6 C83 177.6(5)
C80 C84 N6 Dy2 158.2(4)
C85 C84 N6 Dy2 -22.7(6)
O18 Dy2 N6 C83 -84.9(5)
O13 Dy2 N6 C83 75.3(5)
O19 Dy2 N6 C83 22.1(6)
O17 Dy2 N6 C83 -9.3(4)
N5 Dy2 N6 C83 -178.0(5)
N3 Dy2 N6 C83 -144.6(4)
N4 Dy2 N6 C83 132.1(4)
O18 Dy2 N6 C84 116.6(4)
O13 Dy2 N6 C84 -83.2(4)
O19 Dy2 N6 C84 -136.4(4)
O17 Dy2 N6 C84 -167.8(4)
N5 Dy2 N6 C84 23.5(4)
N3 Dy2 N6 C84 56.9(4)
N4 Dy2 N6 C84 -26.4(4)
O2 C1 O1 Dy1 -20.1(9)
C2 C1 O1 Dy1 160.9(4)
O12 Dy1 O1 C1 115.9(6)
O7 Dy1 O1 C1 -31.3(6)
O11 Dy1 O1 C1 44.7(5)
O4 Dy1 O1 C1 -107.7(6)
O5 Dy1 O1 C1 29.6(7)
N1 Dy1 O1 C1 -170.2(6)
N2 Dy1 O1 C1 -109.0(6)
O1 C1 O2 Dy3 -18.5(10)
C2 C1 O2 Dy3 160.4(4)
O14 Dy3 O2 C1 -102.9(6)
O20 Dy3 O2 C1 168.2(6)
O8 Dy3 O2 C1 90.4(6)
O16 Dy3 O2 C1 86.7(7)
O10 Dy3 O2 C1 -34.2(7)
O11 Dy3 O2 C1 6.4(6)
O17 Dy3 O2 C1 -136.2(6)
O5 C8 O4 Dy1 1.6(6)
C9 C8 O4 Dy1 -179.3(4)
O12 Dy1 O4 C8 -67.6(4)
O7 Dy1 O4 C8 80.3(3)
O1 Dy1 O4 C8 157.9(3)
O11 Dy1 O4 C8 14.5(4)
O5 Dy1 O4 C8 -0.9(3)
N1 Dy1 O4 C8 -135.7(4)
N2 Dy1 O4 C8 159.1(4)
O4 C8 O5 Dy1 -1.6(6)
C9 C8 O5 Dy1 179.4(4)
O12 Dy1 O5 C8 117.9(3)
O7 Dy1 O5 C8 -89.6(3)
O1 Dy1 O5 C8 -152.2(3)
O11 Dy1 O5 C8 -167.3(3)
O4 Dy1 O5 C8 0.9(3)
N1 Dy1 O5 C8 49.4(4)
N2 Dy1 O5 C8 -23.1(4)
O8 C15 O7 Dy1 -39.1(11)
C16 C15 O7 Dy1 139.2(6)
O12 Dy1 O7 C15 -21.4(9)
O1 Dy1 O7 C15 79.2(8)
O11 Dy1 O7 C15 2.3(8)
O4 Dy1 O7 C15 -132.5(8)
O5 Dy1 O7 C15 -78.3(8)
N1 Dy1 O7 C15 167.7(7)
N2 Dy1 O7 C15 151.5(8)
O7 C15 O8 Dy3 32.9(8)
C16 C15 O8 Dy3 -145.4(4)
O14 Dy3 O8 C15 -104.7(5)
O20 Dy3 O8 C15 -166.3(5)
O2 Dy3 O8 C15 -79.7(5)
O16 Dy3 O8 C15 98.8(5)
O10 Dy3 O8 C15 35.0(6)
O11 Dy3 O8 C15 0.6(5)
O17 Dy3 O8 C15 128.1(5)
O11 C22 O10 Dy3 5.5(6)
C23 C22 O10 Dy3 -173.2(4)
O14 Dy3 O10 C22 113.2(4)
O20 Dy3 O10 C22 178.8(3)
O2 Dy3 O10 C22 49.1(4)
O8 Dy3 O10 C22 -47.0(4)
O16 Dy3 O10 C22 -109.6(4)
O11 Dy3 O10 C22 -3.2(3)
O17 Dy3 O10 C22 -164.7(4)
O10 C22 O11 Dy1 -174.2(3)
C23 C22 O11 Dy1 4.5(8)
O10 C22 O11 Dy3 -5.4(5)
C23 C22 O11 Dy3 173.3(5)
O12 Dy1 O11 C22 12.8(4)
O7 Dy1 O11 C22 -154.0(5)
O1 Dy1 O11 C22 114.6(5)
O4 Dy1 O11 C22 -84.7(5)
O5 Dy1 O11 C22 -72.1(5)
N1 Dy1 O11 C22 42.1(5)
N2 Dy1 O11 C22 155.2(4)
O12 Dy1 O11 Dy3 -152.1(2)
O7 Dy1 O11 Dy3 41.13(18)
O1 Dy1 O11 Dy3 -50.34(18)
O4 Dy1 O11 Dy3 110.39(19)
O5 Dy1 O11 Dy3 123.1(2)
N1 Dy1 O11 Dy3 -122.8(2)
N2 Dy1 O11 Dy3 -9.7(3)
O14 Dy3 O11 C22 -62.6(3)
O20 Dy3 O11 C22 -179.3(3)
O2 Dy3 O11 C22 -130.5(3)
O8 Dy3 O11 C22 148.3(3)
O16 Dy3 O11 C22 73.8(3)
O10 Dy3 O11 C22 3.1(3)
O17 Dy3 O11 C22 25.3(3)
O14 Dy3 O11 Dy1 106.70(19)
O20 Dy3 O11 Dy1 -10.0(4)
O2 Dy3 O11 Dy1 38.80(18)
O8 Dy3 O11 Dy1 -42.38(19)
O16 Dy3 O11 Dy1 -116.87(19)
O10 Dy3 O11 Dy1 172.4(3)
O17 Dy3 O11 Dy1 -165.45(15)
C23 C28 O12 Dy1 33.6(8)
C27 C28 O12 Dy1 -147.7(4)
O7 Dy1 O12 C28 -8.7(6)
O1 Dy1 O12 C28 -106.6(5)
O11 Dy1 O12 C28 -32.6(4)
O4 Dy1 O12 C28 96.2(5)
O5 Dy1 O12 C28 47.7(4)
N1 Dy1 O12 C28 165.2(5)
N2 Dy1 O12 C28 -178.7(4)
O14 C29 O13 Dy2 -36.1(10)
C30 C29 O13 Dy2 144.3(4)
O18 Dy2 O13 C29 -33.5(7)
O19 Dy2 O13 C29 82.4(6)
O17 Dy2 O13 C29 9.0(6)
N5 Dy2 O13 C29 -130.8(6)
N6 Dy2 O13 C29 -71.3(6)
N3 Dy2 O13 C29 145.9(6)
N4 Dy2 O13 C29 157.0(7)
O13 C29 O14 Dy3 17.2(9)
C30 C29 O14 Dy3 -163.1(4)
O20 Dy3 O14 C29 -63.0(6)
O2 Dy3 O14 C29 -148.1(6)
O8 Dy3 O14 C29 -122.1(5)
O16 Dy3 O14 C29 26.5(6)
O10 Dy3 O14 C29 90.3(6)
O11 Dy3 O14 C29 138.7(5)
O17 Dy3 O14 C29 14.1(5)
O17 C36 O16 Dy3 -4.3(5)
C37 C36 O16 Dy3 175.6(4)
O14 Dy3 O16 C36 -12.8(4)
O20 Dy3 O16 C36 74.8(3)
O2 Dy3 O16 C36 154.8(3)
O8 Dy3 O16 C36 151.1(3)
O10 Dy3 O16 C36 -77.3(3)
O11 Dy3 O16 C36 -128.5(3)
O17 Dy3 O16 C36 2.5(3)
O16 C36 O17 Dy2 -148.8(4)
C37 C36 O17 Dy2 31.3(6)
O16 C36 O17 Dy3 4.1(4)
C37 C36 O17 Dy3 -175.8(4)
O18 Dy2 O17 C36 -24.4(4)
O13 Dy2 O17 C36 178.1(4)
O19 Dy2 O17 C36 86.9(4)
N5 Dy2 O17 C36 -94.8(4)
N6 Dy2 O17 C36 -110.6(4)
N3 Dy2 O17 C36 34.3(4)
N4 Dy2 O17 C36 125.9(4)
O18 Dy2 O17 Dy3 -167.5(2)
O13 Dy2 O17 Dy3 35.00(17)
O19 Dy2 O17 Dy3 -56.26(17)
N5 Dy2 O17 Dy3 122.1(2)
N6 Dy2 O17 Dy3 106.25(19)
N3 Dy2 O17 Dy3 -108.8(2)
N4 Dy2 O17 Dy3 -17.2(3)
O14 Dy3 O17 C36 166.2(3)
O20 Dy3 O17 C36 -104.3(3)
O2 Dy3 O17 C36 -161.8(3)
O8 Dy3 O17 C36 -38.5(3)
O16 Dy3 O17 C36 -2.4(3)
O10 Dy3 O17 C36 84.0(3)
O11 Dy3 O17 C36 65.5(3)
O14 Dy3 O17 Dy2 -40.48(17)
O20 Dy3 O17 Dy2 49.01(17)
O2 Dy3 O17 Dy2 -8.5(3)
O8 Dy3 O17 Dy2 114.86(18)
O16 Dy3 O17 Dy2 150.9(2)
O10 Dy3 O17 Dy2 -122.7(2)
O11 Dy3 O17 Dy2 -141.13(15)
C41 C42 O18 Dy2 173.6(3)
C37 C42 O18 Dy2 -4.5(8)
O13 Dy2 O18 C42 55.0(6)
O19 Dy2 O18 C42 -56.4(5)
O17 Dy2 O18 C42 11.2(5)
N5 Dy2 O18 C42 153.8(5)
N6 Dy2 O18 C42 90.4(5)
N3 Dy2 O18 C42 -124.6(5)
N4 Dy2 O18 C42 -140.3(5)
O20 C43 O19 Dy2 -8.4(10)
C44 C43 O19 Dy2 172.3(3)
O18 Dy2 O19 C43 106.8(6)
O13 Dy2 O19 C43 -42.6(6)
O17 Dy2 O19 C43 38.4(6)
N5 Dy2 O19 C43 -139.7(6)
N6 Dy2 O19 C43 6.2(7)
N3 Dy2 O19 C43 177.3(6)
N4 Dy2 O19 C43 -116.8(6)
O19 C43 O20 Dy3 -20.0(10)
C44 C43 O20 Dy3 159.3(3)
O14 Dy3 O20 C43 79.6(6)
O2 Dy3 O20 C43 151.7(6)
O8 Dy3 O20 C43 -127.4(6)
O16 Dy3 O20 C43 -52.6(6)
O10 Dy3 O20 C43 15.7(8)
O11 Dy3 O20 C43 -160.4(5)
O17 Dy3 O20 C43 -0.6(6)
